data_4340645
loop_
_publ_author_name
'Cao, Xue-Li'
'Kong, Fang'
'Hu, Chun-Li'
'Xu, Xiang'
'Mao, Jiang-Gao'

_publ_section_title
;
 Pb4V6O16(SeO3)3(H2O), Pb2VO2(SeO3)2Cl, and PbVO2(SeO3)F: New
 Lead(II)-Vanadium(V) Mixed-Metal Selenites Featuring Novel Anionic
 Skeletons.
;
_journal_issue 16
_journal_name_full 'Inorganic chemistry'
_journal_page_first 8816
_journal_page_last 8824
_journal_paper_doi 10.1021/ic501548m
_journal_volume 53
_journal_year 2014
_chemical_formula_sum 'H2 O26 Pb4 Se3 V6'
_chemical_formula_weight 1789.30
_chemical_name_systematic
; 
 ? 
;
_space_group_IT_number 4
_symmetry_cell_setting monoclinic
_symmetry_space_group_name_Hall 'P 2yb'
_symmetry_space_group_name_H-M 'P 1 21 1'
_atom_sites_solution_hydrogens geom
_atom_sites_solution_primary direct
_atom_sites_solution_secondary difmap
_audit_creation_method SHELXL-97
_cell_angle_alpha 90.00
_cell_angle_beta 94.887(2)
_cell_angle_gamma 90.00
_cell_formula_units_Z 2
_cell_length_a 7.13620(10)
_cell_length_b 21.3103(4)
_cell_length_c 7.20040(10)
_cell_measurement_reflns_used 4972
_cell_measurement_temperature 293(2)
_cell_measurement_theta_max 29.2319
_cell_measurement_theta_min 4.1456
_cell_volume 1091.02(3)
_computing_structure_refinement 'SHELXL-97 (Sheldrick, 1997)'
_computing_structure_solution 'SHELXS-97 (Sheldrick, 1990)'
_diffrn_ambient_temperature 293(2)
_diffrn_detector_area_resol_mean 10.3503
_diffrn_measured_fraction_theta_full 0.986
_diffrn_measured_fraction_theta_max 0.986
_diffrn_measurement_device_type 'SuperNova, Dual, Cu at zero, Atlas'
_diffrn_measurement_method '\w scans'
_diffrn_radiation_monochromator mirror
_diffrn_radiation_source 'SuperNova (Mo) X-ray Source'
_diffrn_radiation_type CuK\a
_diffrn_radiation_wavelength 1.54178
_diffrn_reflns_av_R_equivalents 0.0334
_diffrn_reflns_av_sigmaI/netI 0.0400
_diffrn_reflns_limit_h_max 8
_diffrn_reflns_limit_h_min -8
_diffrn_reflns_limit_k_max 22
_diffrn_reflns_limit_k_min -26
_diffrn_reflns_limit_l_max 8
_diffrn_reflns_limit_l_min -7
_diffrn_reflns_number 6930
_diffrn_reflns_theta_full 74.39
_diffrn_reflns_theta_max 74.39
_diffrn_reflns_theta_min 4.15
_exptl_absorpt_coefficient_mu 86.086
_exptl_absorpt_correction_T_max 1.00000
_exptl_absorpt_correction_T_min 0.31965
_exptl_absorpt_correction_type multi-scan
_exptl_crystal_colour yellow
_exptl_crystal_density_diffrn 5.447
_exptl_crystal_density_method 'not measured'
_exptl_crystal_description FLAKE
_exptl_crystal_F_000 1556
_exptl_crystal_size_max 0.32
_exptl_crystal_size_mid 0.28
_exptl_crystal_size_min 0.07
_refine_diff_density_max 2.846
_refine_diff_density_min -1.827
_refine_diff_density_rms 0.338
_refine_ls_abs_structure_details 'Flack H D (1983), Acta Cryst. A39, 876-881'
_refine_ls_abs_structure_Flack 0.036(10)
_refine_ls_extinction_coef 0.00010(2)
_refine_ls_extinction_expression Fc^*^=kFc[1+0.001xFc^2^\l^3^/sin(2\q)]^-1/4^
_refine_ls_extinction_method SHELXL
_refine_ls_goodness_of_fit_ref 1.043
_refine_ls_hydrogen_treatment mixed
_refine_ls_matrix_type full
_refine_ls_number_parameters 348
_refine_ls_number_reflns 3823
_refine_ls_number_restraints 31
_refine_ls_restrained_S_all 1.041
_refine_ls_R_factor_all 0.0323
_refine_ls_R_factor_gt 0.0317
_refine_ls_shift/su_max 0.000
_refine_ls_shift/su_mean 0.000
_refine_ls_structure_factor_coef Fsqd
_refine_ls_weighting_details 'calc w=1/[\s^2^(Fo^2^)+(0.0524P)^2^+0.0000P] where P=(Fo^2^+2Fc^2^)/3'
_refine_ls_weighting_scheme calc
_refine_ls_wR_factor_gt 0.0786
_refine_ls_wR_factor_ref 0.0789
_reflns_number_gt 3745
_reflns_number_total 3823
_reflns_threshold_expression >2sigma(I)
_cod_data_source_file ic501548m_si_002.cif
_cod_data_source_block Pb4V6Se3O25(H2O)
_cod_depositor_comments 'Adding full bibliography for 4340645--4340647.cif.'
_cod_original_sg_symbol_H-M P21
_cod_database_code 4340645

loop_
_symmetry_equiv_pos_as_xyz
'x, y, z'
'-x, y+1/2, -z'

loop_
_atom_site_label
_atom_site_type_symbol
_atom_site_fract_x
_atom_site_fract_y
_atom_site_fract_z
_atom_site_U_iso_or_equiv
_atom_site_adp_type
_atom_site_occupancy
_atom_site_symmetry_multiplicity
_atom_site_calc_flag
_atom_site_refinement_flags
Pb1 Pb -0.21221(7) 0.03687(2) 1.10105(7) 0.01254(13) Uani 1 1 d .
Pb2 Pb 0.21693(8) -0.02736(2) 1.81241(8) 0.01721(14) Uani 1 1 d .
Pb3 Pb 0.43811(8) 0.37412(2) 1.83330(8) 0.01647(14) Uani 1 1 d .
Pb4 Pb 0.01878(7) 0.30379(3) 1.12586(7) 0.01713(14) Uani 1 1 d .
V1 V 0.1500(3) 0.23505(10) 1.6486(3) 0.0065(4) Uani 1 1 d .
V2 V -0.0994(3) 0.11295(10) 1.6320(3) 0.0073(4) Uani 1 1 d .
V3 V 0.3142(3) 0.03157(11) 1.3185(3) 0.0072(4) Uani 1 1 d .
V4 V 0.5188(3) 0.31808(9) 1.3378(3) 0.0059(4) Uani 1 1 d .
V5 V 0.4002(3) 0.11616(10) 1.6975(3) 0.0071(4) Uani 1 1 d .
V6 V 0.6581(3) 0.23176(10) 1.7051(3) 0.0075(4) Uani 1 1 d .
Se1 Se 0.07047(18) -0.10144(6) 1.31371(19) 0.0080(3) Uani 1 1 d .
Se2 Se 0.28387(18) 0.44925(6) 1.33790(19) 0.0081(3) Uani 1 1 d .
Se3 Se 0.4775(2) 0.17521(7) 1.1872(2) 0.0186(3) Uani 1 1 d .
O1 O 0.1930(13) -0.0399(4) 1.4312(13) 0.0115(18) Uani 1 1 d U
O2 O 0.1733(14) -0.1057(5) 1.1103(13) 0.0155(19) Uani 1 1 d .
O3 O -0.1383(14) -0.0657(5) 1.2469(16) 0.021(2) Uani 1 1 d .
O4 O 0.4074(12) 0.3882(4) 1.4542(12) 0.0078(17) Uiso 1 1 d .
O5 O 0.3941(15) 0.4548(5) 1.1399(15) 0.019(2) Uani 1 1 d .
O6 O 0.0803(13) 0.4135(5) 1.2620(16) 0.018(2) Uani 1 1 d .
O7 O 0.4036(17) 0.1194(5) 1.3356(15) 0.025(2) Uani 1 1 d U
O8 O 0.688(2) 0.1409(7) 1.1450(19) 0.041(3) Uani 1 1 d .
O9 O 0.5602(15) 0.2291(5) 1.3530(13) 0.019(2) Uani 1 1 d .
O10 O 0.3649(12) 0.3159(4) 1.1500(12) 0.0098(17) Uani 1 1 d .
O11 O 0.1492(13) 0.1426(5) 1.6301(16) 0.018(2) Uani 1 1 d .
O12 O -0.1086(13) 0.2111(5) 1.6249(14) 0.0142(19) Uani 1 1 d .
O13 O 0.1471(13) 0.2915(5) 1.8113(14) 0.016(2) Uani 1 1 d .
O14 O -0.0568(13) 0.0559(5) 1.7913(13) 0.0142(19) Uani 1 1 d .
O15 O 0.6041(13) 0.3048(5) 1.6097(13) 0.0141(18) Uani 1 1 d .
O16 O 0.1421(15) 0.0401(5) 1.1542(14) 0.018(2) Uani 1 1 d .
O17 O 0.4026(13) 0.2089(4) 1.7143(13) 0.0123(18) Uani 1 1 d U
O18 O 0.4835(14) -0.0051(4) 1.2248(14) 0.015(2) Uani 1 1 d .
O19 O 0.3727(13) 0.0439(4) 1.5861(13) 0.0126(19) Uani 1 1 d .
O20 O 0.7081(14) 0.3490(5) 1.2618(15) 0.017(2) Uani 1 1 d .
O21 O 0.6524(13) 0.1349(4) 1.6873(13) 0.0126(18) Uani 1 1 d U
O22 O 0.7082(14) 0.2520(5) 1.9195(14) 0.018(2) Uani 1 1 d .
O23 O 0.3915(16) 0.0913(5) 1.9095(13) 0.018(2) Uani 1 1 d .
O24 O 0.1739(15) 0.2701(6) 1.4522(16) 0.024(2) Uani 1 1 d .
O25 O -0.1283(18) 0.0778(6) 1.4351(15) 0.028(3) Uani 1 1 d .
O1W O 0.025(3) 0.1800(9) 1.109(3) 0.067(5) Uani 1 1 d U
H1WA H -0.0225 0.1681 1.0022 0.101 Uiso 1 1 d R
H1WB H -0.0378 0.1649 1.1929 0.101 Uiso 1 1 d R

loop_
_atom_site_aniso_label
_atom_site_aniso_U_11
_atom_site_aniso_U_22
_atom_site_aniso_U_33
_atom_site_aniso_U_23
_atom_site_aniso_U_13
_atom_site_aniso_U_12
Pb1 0.0125(2) 0.0092(2) 0.0162(3) 0.00018(18) 0.00234(18) -0.00018(18)
Pb2 0.0140(3) 0.0119(3) 0.0253(3) 0.0035(2) -0.0004(2) -0.00003(19)
Pb3 0.0180(3) 0.0098(2) 0.0213(3) -0.0005(2) 0.0000(2) 0.0010(2)
Pb4 0.0135(2) 0.0201(3) 0.0181(3) -0.0049(2) 0.0030(2) -0.0046(2)
V1 0.0056(9) 0.0037(10) 0.0103(10) 0.0012(8) 0.0008(8) -0.0002(7)
V2 0.0036(9) 0.0051(9) 0.0127(10) 0.0008(7) -0.0027(8) -0.0024(7)
V3 0.0078(9) 0.0054(9) 0.0083(9) -0.0001(8) 0.0006(7) 0.0001(7)
V4 0.0069(9) 0.0027(10) 0.0083(10) 0.0000(7) 0.0016(7) -0.0005(7)
V5 0.0057(9) 0.0044(9) 0.0110(10) -0.0010(7) -0.0006(8) -0.0021(7)
V6 0.0053(9) 0.0039(9) 0.0130(11) 0.0010(8) -0.0020(8) -0.0021(7)
Se1 0.0085(6) 0.0044(6) 0.0109(6) 0.0006(5) -0.0006(5) -0.0013(5)
Se2 0.0083(6) 0.0045(6) 0.0111(6) -0.0002(4) -0.0018(5) 0.0010(4)
Se3 0.0403(9) 0.0029(6) 0.0133(7) -0.0010(5) 0.0058(6) -0.0022(6)
O1 0.012(3) 0.012(3) 0.010(3) 0.002(2) -0.002(2) -0.005(2)
O2 0.020(5) 0.019(5) 0.009(4) -0.005(3) 0.006(4) 0.003(4)
O3 0.011(4) 0.017(5) 0.034(6) -0.009(4) -0.006(4) 0.005(4)
O5 0.022(5) 0.015(5) 0.022(5) -0.005(4) 0.007(4) -0.005(4)
O6 0.009(4) 0.009(4) 0.035(6) -0.003(4) 0.000(4) 0.000(3)
O7 0.028(3) 0.022(3) 0.025(3) 0.001(3) 0.003(3) -0.004(3)
O8 0.042(8) 0.038(8) 0.044(8) -0.005(6) 0.008(6) 0.010(6)
O9 0.031(6) 0.012(5) 0.015(5) -0.001(4) 0.001(4) -0.006(4)
O10 0.010(4) 0.009(4) 0.010(4) 0.000(3) -0.004(3) -0.002(3)
O11 0.009(4) 0.004(4) 0.040(6) 0.002(4) -0.002(4) 0.001(3)
O12 0.007(4) 0.012(5) 0.025(5) -0.004(4) 0.008(4) -0.005(3)
O13 0.017(5) 0.010(5) 0.019(5) 0.001(3) -0.006(4) 0.004(4)
O14 0.010(4) 0.016(5) 0.016(5) 0.006(4) 0.002(4) -0.004(4)
O15 0.015(4) 0.009(4) 0.018(5) -0.002(4) 0.001(4) -0.005(4)
O16 0.021(5) 0.014(5) 0.020(5) 0.009(4) -0.001(4) 0.002(4)
O17 0.010(3) 0.011(3) 0.015(3) 0.002(2) 0.002(2) -0.002(2)
O18 0.020(5) 0.009(4) 0.019(5) -0.003(4) 0.009(4) -0.005(4)
O19 0.013(4) 0.012(5) 0.013(4) 0.002(3) -0.001(3) -0.009(4)
O20 0.015(5) 0.011(4) 0.027(5) 0.000(4) 0.007(4) -0.005(4)
O21 0.011(3) 0.010(3) 0.017(3) 0.000(2) 0.002(2) -0.002(2)
O22 0.017(5) 0.019(5) 0.016(5) 0.002(4) -0.006(4) -0.001(4)
O23 0.031(6) 0.007(4) 0.016(5) 0.001(4) 0.001(4) -0.005(4)
O24 0.018(5) 0.029(6) 0.025(6) 0.003(4) -0.002(4) -0.003(4)
O25 0.036(7) 0.029(6) 0.018(5) -0.017(4) -0.002(5) -0.002(5)
O1W 0.068(7) 0.055(7) 0.078(7) 0.001(5) 0.001(5) 0.004(5)

loop_
_atom_type_symbol
_atom_type_description
_atom_type_scat_dispersion_real
_atom_type_scat_dispersion_imag
_atom_type_scat_source
O O 0.0492 0.0322 'International Tables Vol C Tables 4.2.6.8 and 6.1.1.4'
V V 0.0687 2.1097 'International Tables Vol C Tables 4.2.6.8 and 6.1.1.4'
Se Se -0.7943 1.1372 'International Tables Vol C Tables 4.2.6.8 and 6.1.1.4'
Pb Pb -4.0753 8.5060 'International Tables Vol C Tables 4.2.6.8 and 6.1.1.4'
H H 0.0000 0.0000 'International Tables Vol C Tables 4.2.6.8 and 6.1.1.4'

loop_
_geom_angle_atom_site_label_1
_geom_angle_atom_site_label_2
_geom_angle_atom_site_label_3
_geom_angle
_geom_angle_site_symmetry_1
_geom_angle_site_symmetry_3
O8 Pb1 O3 146.4(4) 1_455 .
O8 Pb1 O16 105.3(4) 1_455 .
O3 Pb1 O16 77.5(3) . .
O8 Pb1 O18 90.4(4) 1_455 1_455
O3 Pb1 O18 72.6(3) . 1_455
O16 Pb1 O18 145.0(3) . 1_455
O8 Pb1 O25 66.8(5) 1_455 .
O3 Pb1 O25 83.0(4) . .
O16 Pb1 O25 72.5(4) . .
O18 Pb1 O25 86.0(4) 1_455 .
O8 Pb1 O14 97.1(4) 1_455 1_554
O3 Pb1 O14 114.4(3) . 1_554
O16 Pb1 O14 68.4(3) . 1_554
O18 Pb1 O14 141.5(3) 1_455 1_554
O25 Pb1 O14 131.5(4) . 1_554
O8 Pb1 O5 123.9(4) 1_455 2_547
O3 Pb1 O5 77.0(3) . 2_547
O16 Pb1 O5 122.2(3) . 2_547
O18 Pb1 O5 68.1(3) 1_455 2_547
O25 Pb1 O5 150.9(4) . 2_547
O14 Pb1 O5 76.6(3) 1_554 2_547
O6 Pb2 O19 125.1(3) 2_548 .
O6 Pb2 O14 73.4(3) 2_548 .
O19 Pb2 O14 85.6(3) . .
O6 Pb2 O1 75.9(3) 2_548 .
O19 Pb2 O1 54.1(3) . .
O14 Pb2 O1 91.5(3) . .
O6 Pb2 O20 69.4(3) 2_548 2_648
O19 Pb2 O20 110.1(3) . 2_648
O14 Pb2 O20 142.2(3) . 2_648
O1 Pb2 O20 73.1(3) . 2_648
O6 Pb2 O2 73.1(3) 2_548 1_556
O19 Pb2 O2 160.4(3) . 1_556
O14 Pb2 O2 108.7(3) . 1_556
O1 Pb2 O2 135.8(3) . 1_556
O20 Pb2 O2 66.9(3) 2_648 1_556
O6 Pb2 O5 141.1(3) 2_548 2_648
O19 Pb2 O5 71.1(3) . 2_648
O14 Pb2 O5 145.4(3) . 2_648
O1 Pb2 O5 94.9(3) . 2_648
O20 Pb2 O5 71.7(3) 2_648 2_648
O2 Pb2 O5 89.9(3) 1_556 2_648
O6 Pb2 O23 147.3(3) 2_548 .
O19 Pb2 O23 55.2(3) . .
O14 Pb2 O23 74.1(3) . .
O1 Pb2 O23 108.5(3) . .
O20 Pb2 O23 143.3(3) 2_648 .
O2 Pb2 O23 114.7(3) 1_556 .
O5 Pb2 O23 71.6(3) 2_648 .
O6 Pb2 O16 102.5(3) 2_548 1_556
O19 Pb2 O16 111.4(3) . 1_556
O14 Pb2 O16 62.1(3) . 1_556
O1 Pb2 O16 152.1(3) . 1_556
O20 Pb2 O16 133.1(3) 2_648 1_556
O2 Pb2 O16 66.7(3) 1_556 1_556
O5 Pb2 O16 102.3(3) 2_648 1_556
O23 Pb2 O16 58.2(3) . 1_556
O3 Pb3 O15 125.5(3) 2_558 .
O3 Pb3 O18 70.0(3) 2_558 2_658
O15 Pb3 O18 110.1(3) . 2_658
O3 Pb3 O10 102.0(3) 2_558 1_556
O15 Pb3 O10 113.8(3) . 1_556
O18 Pb3 O10 129.5(3) 2_658 1_556
O3 Pb3 O13 71.7(3) 2_558 .
O15 Pb3 O13 89.0(3) . .
O18 Pb3 O13 141.6(3) 2_658 .
O10 Pb3 O13 63.1(3) 1_556 .
O3 Pb3 O4 73.8(3) 2_558 .
O15 Pb3 O4 55.6(3) . .
O18 Pb3 O4 74.8(3) 2_658 .
O10 Pb3 O4 153.2(3) 1_556 .
O13 Pb3 O4 91.0(3) . .
O3 Pb3 O2 140.0(3) 2_558 2_658
O15 Pb3 O2 70.9(3) . 2_658
O18 Pb3 O2 70.0(3) 2_658 2_658
O10 Pb3 O2 102.1(3) 1_556 2_658
O13 Pb3 O2 148.2(3) . 2_658
O4 Pb3 O2 97.0(3) . 2_658
O3 Pb3 O5 73.8(3) 2_558 1_556
O15 Pb3 O5 158.5(3) . 1_556
O18 Pb3 O5 65.0(3) 2_658 1_556
O10 Pb3 O5 65.0(3) 1_556 1_556
O13 Pb3 O5 107.7(3) . 1_556
O4 Pb3 O5 134.8(3) . 1_556
O2 Pb3 O5 88.2(3) 2_658 1_556
O10 Pb4 O13 68.8(3) . 1_554
O10 Pb4 O6 75.0(3) . .
O13 Pb4 O6 112.0(3) 1_554 .
O10 Pb4 O24 67.7(3) . .
O13 Pb4 O24 128.3(3) 1_554 .
O6 Pb4 O24 82.0(4) . .
O10 Pb4 O1W 94.9(5) . .
O13 Pb4 O1W 81.1(5) 1_554 .
O6 Pb4 O1W 158.0(5) . .
O24 Pb4 O1W 76.1(5) . .
O10 Pb4 O20 142.1(3) . 1_455
O13 Pb4 O20 137.6(3) 1_554 1_455
O6 Pb4 O20 69.6(3) . 1_455
O24 Pb4 O20 94.1(3) . 1_455
O1W Pb4 O20 113.3(5) . 1_455
O10 Pb4 O22 145.3(3) . 1_454
O13 Pb4 O22 79.3(3) 1_554 1_454
O6 Pb4 O22 132.0(3) . 1_454
O24 Pb4 O22 128.9(3) . 1_454
O1W Pb4 O22 66.2(5) . 1_454
O20 Pb4 O22 72.1(3) 1_455 1_454
O10 Pb4 O2 113.5(3) . 2_557
O13 Pb4 O2 74.2(3) 1_554 2_557
O6 Pb4 O2 70.6(3) . 2_557
O24 Pb4 O2 150.5(3) . 2_557
O1W Pb4 O2 131.2(5) . 2_557
O20 Pb4 O2 66.6(3) 1_455 2_557
O22 Pb4 O2 68.2(3) 1_454 2_557
O24 V1 O13 106.6(6) . .
O24 V1 O17 100.6(5) . .
O13 V1 O17 96.0(4) . .
O24 V1 O12 102.6(5) . .
O13 V1 O12 100.6(5) . .
O17 V1 O12 146.1(4) . .
O24 V1 O11 113.6(6) . .
O13 V1 O11 139.6(5) . .
O17 V1 O11 73.9(4) . .
O12 V1 O11 74.3(4) . .
O24 V1 V5 111.9(4) . .
O13 V1 V5 123.2(3) . .
O17 V1 V5 37.9(3) . .
O12 V1 V5 109.5(3) . .
O11 V1 V5 36.0(3) . .
O25 V2 O14 105.6(6) . .
O25 V2 O11 101.6(6) . .
O14 V2 O11 97.6(5) . .
O25 V2 O21 104.4(6) . 1_455
O14 V2 O21 98.8(4) . 1_455
O11 V2 O21 144.2(5) . 1_455
O25 V2 O12 116.4(6) . .
O14 V2 O12 137.9(5) . .
O11 V2 O12 72.1(4) . .
O21 V2 O12 74.5(4) 1_455 .
O18 V3 O16 106.9(5) . .
O18 V3 O19 111.6(5) . .
O16 V3 O19 141.3(5) . .
O18 V3 O1 99.6(5) . .
O16 V3 O1 93.2(5) . .
O19 V3 O1 76.2(4) . .
O18 V3 O7 103.4(5) . .
O16 V3 O7 99.1(5) . .
O19 V3 O7 76.7(4) . .
O1 V3 O7 149.4(4) . .
O20 V4 O10 104.2(5) . .
O20 V4 O4 102.5(5) . .
O10 V4 O4 96.2(4) . .
O20 V4 O9 106.8(5) . .
O10 V4 O9 96.1(4) . .
O4 V4 O9 144.2(4) . .
O20 V4 O15 101.0(5) . .
O10 V4 O15 154.8(4) . .
O4 V4 O15 77.7(4) . .
O9 V4 O15 77.0(4) . .
O23 V5 O19 97.7(5) . .
O23 V5 O21 102.9(5) . .
O19 V5 O21 104.1(4) . .
O23 V5 O11 103.1(5) . .
O19 V5 O11 94.5(4) . .
O21 V5 O11 145.5(4) . .
O23 V5 O17 105.6(5) . .
O19 V5 O17 155.7(4) . .
O21 V5 O17 77.5(4) . .
O11 V5 O17 73.9(4) . .
O23 V5 V6 108.4(4) . .
O19 V5 V6 139.6(3) . .
O21 V5 V6 41.0(3) . .
O11 V5 V6 108.5(3) . .
O17 V5 V6 36.5(3) . .
O23 V5 V1 107.8(4) . .
O19 V5 V1 129.0(3) . .
O21 V5 V1 111.8(3) . .
O11 V5 V1 37.7(3) . .
O17 V5 V1 36.3(3) . .
V6 V5 V1 71.65(7) . .
O22 V6 O15 99.4(5) . .
O22 V6 O12 103.2(5) . 1_655
O15 V6 O12 105.4(5) . 1_655
O22 V6 O17 99.8(5) . .
O15 V6 O17 93.6(4) . .
O12 V6 O17 147.1(4) 1_655 .
O22 V6 O21 109.1(5) . .
O15 V6 O21 150.5(4) . .
O12 V6 O21 76.0(4) 1_655 .
O17 V6 O21 74.5(4) . .
O22 V6 V5 108.3(4) . .
O15 V6 V5 126.9(3) . .
O12 V6 V5 110.8(3) 1_655 .
O17 V6 V5 38.5(3) . .
O21 V6 V5 35.9(3) . .
O2 Se1 O3 102.3(5) . .
O2 Se1 O1 102.8(5) . .
O3 Se1 O1 100.9(5) . .
O6 Se2 O5 102.0(5) . .
O6 Se2 O4 101.8(5) . .
O5 Se2 O4 101.8(5) . .
O7 Se3 O8 97.8(7) . .
O7 Se3 O9 97.8(5) . .
O8 Se3 O9 98.8(6) . .
Se1 O1 V3 126.9(5) . .
Se1 O1 Pb2 122.7(4) . .
V3 O1 Pb2 110.2(4) . .
Se1 O2 Pb2 136.5(5) . 1_554
Se1 O3 Pb1 131.8(6) . .
Se1 O3 Pb3 122.8(5) . 2_548
Pb1 O3 Pb3 102.0(4) . 2_548
Se2 O4 V4 125.6(5) . .
Se2 O4 Pb3 123.7(4) . .
V4 O4 Pb3 110.5(4) . .
Se2 O5 Pb1 110.7(5) . 2_557
Se2 O6 Pb2 122.4(5) . 2_558
Se2 O6 Pb4 130.6(5) . .
Pb2 O6 Pb4 105.4(3) 2_558 .
Se3 O7 V3 137.2(7) . .
Se3 O8 Pb1 134.5(8) . 1_655
Se3 O9 V4 125.2(6) . .
V4 O10 Pb4 130.1(5) . .
V4 O10 Pb3 120.9(4) . 1_554
Pb4 O10 Pb3 104.7(3) . 1_554
V2 O11 V5 140.0(6) . .
V2 O11 V1 109.3(5) . .
V5 O11 V1 106.3(5) . .
V6 O12 V1 142.4(6) 1_455 .
V6 O12 V2 104.8(4) 1_455 .
V1 O12 V2 103.7(4) . .
V1 O13 Pb4 136.5(5) . 1_556
V1 O13 Pb3 116.7(5) . .
Pb4 O13 Pb3 102.4(3) 1_556 .
V2 O14 Pb1 129.2(5) . 1_556
V2 O14 Pb2 128.1(5) . .
Pb1 O14 Pb2 102.3(3) 1_556 .
V6 O15 V4 123.3(5) . .
V6 O15 Pb3 111.7(4) . .
V4 O15 Pb3 114.4(4) . .
V3 O16 Pb1 141.6(6) . .
V6 O17 V1 144.0(5) . .
V6 O17 V5 104.9(4) . .
V1 O17 V5 105.8(4) . .
V3 O18 Pb1 130.7(5) . 1_655
V3 O18 Pb3 134.2(5) . 2_648
Pb1 O18 Pb3 94.9(3) 1_655 2_648
V5 O19 V3 125.4(5) . .
V5 O19 Pb2 105.7(4) . .
V3 O19 Pb2 118.8(4) . .
V4 O20 Pb4 135.2(5) . 1_655
V4 O20 Pb2 129.0(5) . 2_658
Pb4 O20 Pb2 95.3(3) 1_655 2_658
V5 O21 V2 151.5(6) . 1_655
V5 O21 V6 103.1(5) . .
V2 O21 V6 104.1(4) 1_655 .
V5 O23 Pb2 96.2(4) . .
V1 O24 Pb4 147.5(6) . .
V2 O25 Pb1 170.2(8) . .

loop_
_geom_bond_atom_site_label_1
_geom_bond_atom_site_label_2
_geom_bond_distance
_geom_bond_site_symmetry_2
Pb1 O8 2.358(14) 1_455
Pb1 O3 2.462(11) .
Pb1 O16 2.526(10) .
Pb1 O18 2.576(10) 1_455
Pb1 O25 2.580(10) .
Pb1 O14 2.606(10) 1_554
Pb1 O5 2.714(11) 2_547
Pb2 O6 2.486(10) 2_548
Pb2 O19 2.551(9) .
Pb2 O14 2.634(10) .
Pb2 O1 2.749(9) .
Pb2 O20 2.750(10) 2_648
Pb2 O2 2.757(10) 1_556
Pb2 O5 2.793(11) 2_648
Pb2 O23 2.879(10) .
Pb2 O16 2.938(11) 1_556
Pb3 O3 2.519(10) 2_558
Pb3 O15 2.549(10) .
Pb3 O18 2.675(10) 2_658
Pb3 O10 2.686(9) 1_556
Pb3 O13 2.716(10) .
Pb3 O4 2.737(9) .
Pb3 O2 2.801(10) 2_658
Pb3 O5 2.837(10) 1_556
Pb4 O10 2.475(9) .
Pb4 O13 2.528(10) 1_554
Pb4 O6 2.558(10) .
Pb4 O24 2.611(11) .
Pb4 O1W 2.64(2) .
Pb4 O20 2.678(10) 1_455
Pb4 O22 2.789(10) 1_454
Pb4 O2 2.845(10) 2_557
V1 O24 1.621(12) .
V1 O13 1.681(10) .
V1 O17 1.907(9) .
V1 O12 1.909(9) .
V1 O11 1.975(10) .
V1 V5 3.102(3) .
V2 O25 1.602(10) .
V2 O14 1.681(10) .
V2 O11 1.885(10) .
V2 O21 1.906(10) 1_455
V2 O12 2.092(10) .
V3 O18 1.632(10) .
V3 O16 1.641(10) .
V3 O19 1.954(10) .
V3 O1 1.962(9) .
V3 O7 1.978(12) .
V4 O20 1.639(10) .
V4 O10 1.668(8) .
V4 O4 1.918(9) .
V4 O9 1.921(11) .
V4 O15 2.020(10) .
V5 O23 1.621(9) .
V5 O19 1.740(10) .
V5 O21 1.851(9) .
V5 O11 1.900(10) .
V5 O17 1.981(10) .
V5 V6 3.073(3) .
V6 O22 1.614(10) .
V6 O15 1.732(10) .
V6 O12 1.861(10) 1_655
V6 O17 1.893(9) .
V6 O21 2.068(10) .
Se1 O2 1.696(9) .
Se1 O3 1.706(10) .
Se1 O1 1.753(9) .
Se2 O6 1.690(10) .
Se2 O5 1.690(10) .
Se2 O4 1.745(9) .
Se3 O7 1.712(11) .
Se3 O8 1.721(14) .
Se3 O9 1.724(10) .
O2 Pb2 2.757(10) 1_554
O3 Pb3 2.519(10) 2_548
O5 Pb1 2.714(11) 2_557
O6 Pb2 2.486(9) 2_558
O8 Pb1 2.358(14) 1_655
O10 Pb3 2.686(9) 1_554
O12 V6 1.861(10) 1_455
O13 Pb4 2.528(10) 1_556
O14 Pb1 2.606(9) 1_556
O18 Pb1 2.576(10) 1_655
O18 Pb3 2.675(10) 2_648
O20 Pb4 2.678(10) 1_655
O20 Pb2 2.750(10) 2_658
O21 V2 1.906(10) 1_655
